data_7120957
loop_
_publ_author_name
'Zhang, Jianlin'
'Lin, Lili'
'He, Changqiang'
'Xiong, Qian'
'Liu, Xiaohua'
'Feng, Xiaoming'

_publ_section_title
;
 A chiral scandium-complex-catalyzed asymmetric inverse-electron-demand
 oxa-Diels-Alder reaction of o-quinone methides with fulvenes.
;
_journal_issue 1
_journal_name_full 'Chemical communications (Cambridge, England)'
_journal_page_first 74
_journal_page_last 77
_journal_paper_doi 10.1039/c7cc08124c
_journal_volume 54
_journal_year 2017
_chemical_absolute_configuration rmad
_chemical_formula_moiety 'C27 H21 Br O4'
_chemical_formula_sum 'C27 H21 Br O4'
_chemical_formula_weight 489.35
_space_group_crystal_system orthorhombic
_space_group_IT_number 19
_space_group_name_Hall 'P 2ac 2ab'
_space_group_name_H-M_alt 'P 21 21 21'
_symmetry_space_group_name_Hall 'P 2ac 2ab'
_symmetry_space_group_name_H-M 'P 21 21 21'
_atom_sites_solution_hydrogens geom
_atom_sites_solution_primary direct
_audit_creation_date 2017-03-21
_audit_creation_method
;
Olex2 1.2
(compiled 2016.02.19 svn.r3266 for OlexSys, GUI svn.r5155)
;
_audit_update_record
;
2017-08-17 deposited with the CCDC.
2017-11-27 downloaded from the CCDC.
;
_cell_angle_alpha 90
_cell_angle_beta 90
_cell_angle_gamma 90
_cell_formula_units_Z 4
_cell_length_a 12.4251(5)
_cell_length_b 12.4732(4)
_cell_length_c 14.0656(5)
_cell_measurement_reflns_used 2786
_cell_measurement_temperature 290.64(10)
_cell_measurement_theta_max 71.8370
_cell_measurement_theta_min 4.7410
_cell_volume 2179.90(14)
_computing_cell_refinement
;
CrysAlisPro, Agilent Technologies,
Version 1.171.37.35 (release 13-08-2014 CrysAlis171 .NET)
(compiled Aug 13 2014,18:06:01)
;
_computing_data_collection
;
CrysAlisPro, Agilent Technologies,
Version 1.171.37.35 (release 13-08-2014 CrysAlis171 .NET)
(compiled Aug 13 2014,18:06:01)
;
_computing_data_reduction
;
CrysAlisPro, Agilent Technologies,
Version 1.171.37.35 (release 13-08-2014 CrysAlis171 .NET)
(compiled Aug 13 2014,18:06:01)
;
_computing_molecular_graphics 'Olex2 (Dolomanov et al., 2009)'
_computing_publication_material 'Olex2 (Dolomanov et al., 2009)'
_computing_structure_refinement 'ShelXL (Sheldrick, 2015)'
_computing_structure_solution 'ShelXT (Sheldrick, 2015)'
_diffrn_ambient_environment air
_diffrn_ambient_temperature 290.64(10)
_diffrn_detector 'CCD plate'
_diffrn_detector_area_resol_mean 15.9595
_diffrn_detector_type EosS2
_diffrn_measured_fraction_theta_full 0.999
_diffrn_measured_fraction_theta_max 0.978
_diffrn_measurement_details
;
#__ type_ start__ end____ width___ exp.time_
  1 omega    1.00   75.00   1.0000    2.6550
omega____ theta____ kappa____ phi______ frames
    -       36.5421  -99.0000 -180.0000 74

#__ type_ start__ end____ width___ exp.time_
  2 omega  -33.00   55.00   1.0000    2.6550
omega____ theta____ kappa____ phi______ frames
    -       36.5421  -38.0000   90.0000 88

#__ type_ start__ end____ width___ exp.time_
  3 omega  -31.00   53.00   1.0000    2.6550
omega____ theta____ kappa____ phi______ frames
    -       36.5421  -57.0000   30.0000 84

#__ type_ start__ end____ width___ exp.time_
  4 omega   18.00  106.00   1.0000    2.6550
omega____ theta____ kappa____ phi______ frames
    -       36.5421   38.0000  -90.0000 88

#__ type_ start__ end____ width___ exp.time_
  5 omega   39.00  109.00   1.0000   10.6150
omega____ theta____ kappa____ phi______ frames
    -      108.0000  -94.0000 -120.0000 70

#__ type_ start__ end____ width___ exp.time_
  6 omega   90.00  175.00   1.0000   10.6150
omega____ theta____ kappa____ phi______ frames
    -      108.0000   61.0000    0.0000 85

#__ type_ start__ end____ width___ exp.time_
  7 omega   39.00  109.00   1.0000   10.6150
omega____ theta____ kappa____ phi______ frames
    -      108.0000  -94.0000    0.0000 70

#__ type_ start__ end____ width___ exp.time_
  8 omega   38.00   91.00   1.0000   10.6150
omega____ theta____ kappa____ phi______ frames
    -      108.0000  -30.0000  -90.0000 53

#__ type_ start__ end____ width___ exp.time_
  9 omega   38.00   84.00   1.0000   10.6150
omega____ theta____ kappa____ phi______ frames
    -      108.0000  -30.0000 -120.0000 46

#__ type_ start__ end____ width___ exp.time_
 10 omega   41.00   74.00   1.0000   10.6150
omega____ theta____ kappa____ phi______ frames
    -      108.0000  -45.0000 -150.0000 33
;
_diffrn_measurement_device 'four-circle diffractometer'
_diffrn_measurement_device_type 'New Gemini, Dual, Cu at zero, EosS2'
_diffrn_measurement_method '\w scans'
_diffrn_orient_matrix_UB_11 -0.0039487000
_diffrn_orient_matrix_UB_12 0.0950251000
_diffrn_orient_matrix_UB_13 -0.0698216000
_diffrn_orient_matrix_UB_21 -0.0167973000
_diffrn_orient_matrix_UB_22 -0.0784512000
_diffrn_orient_matrix_UB_23 -0.0833375000
_diffrn_orient_matrix_UB_31 -0.1227681000
_diffrn_orient_matrix_UB_32 0.0076406000
_diffrn_orient_matrix_UB_33 0.0137053000
_diffrn_radiation_monochromator graphite
_diffrn_radiation_probe x-ray
_diffrn_radiation_type CuK\a
_diffrn_radiation_wavelength 1.54184
_diffrn_reflns_av_R_equivalents 0.0343
_diffrn_reflns_av_unetI/netI 0.0427
_diffrn_reflns_Laue_measured_fraction_full 0.999
_diffrn_reflns_Laue_measured_fraction_max 0.978
_diffrn_reflns_limit_h_max 10
_diffrn_reflns_limit_h_min -15
_diffrn_reflns_limit_k_max 15
_diffrn_reflns_limit_k_min -14
_diffrn_reflns_limit_l_max 17
_diffrn_reflns_limit_l_min -11
_diffrn_reflns_number 6938
_diffrn_reflns_point_group_measured_fraction_full 0.967
_diffrn_reflns_point_group_measured_fraction_max 0.932
_diffrn_reflns_theta_full 67.684
_diffrn_reflns_theta_max 72.583
_diffrn_reflns_theta_min 4.749
_diffrn_source 'Enhance (Cu) X-ray Source'
_exptl_absorpt_coefficient_mu 2.836
_exptl_absorpt_correction_T_max 1.00000
_exptl_absorpt_correction_T_min 0.48632
_exptl_absorpt_correction_type multi-scan
_exptl_absorpt_process_details
;
CrysAlisPro, Agilent Technologies,
Version 1.171.37.35 (release 13-08-2014 CrysAlis171 .NET)
(compiled Aug 13 2014,18:06:01)
Empirical absorption correction using spherical harmonics,
 implemented in SCALE3 ABSPACK scaling algorithm.
;
_exptl_crystal_colour 'clear light colourless'
_exptl_crystal_colour_lustre clear
_exptl_crystal_colour_modifier light
_exptl_crystal_colour_primary colourless
_exptl_crystal_density_diffrn 1.491
_exptl_crystal_description block
_exptl_crystal_F_000 1000
_exptl_crystal_size_max 0.3
_exptl_crystal_size_mid 0.2
_exptl_crystal_size_min 0.1
_refine_diff_density_max 1.239
_refine_diff_density_min -0.668
_refine_diff_density_rms 0.128
_refine_ls_abs_structure_details
;
 Flack x determined using 1261 quotients [(I+)-(I-)]/[(I+)+(I-)]
 (Parsons, Flack and Wagner, Acta Cryst. B69 (2013) 249-259).
;
_refine_ls_abs_structure_Flack -0.028(18)
_refine_ls_extinction_method none
_refine_ls_goodness_of_fit_ref 1.074
_refine_ls_hydrogen_treatment constr
_refine_ls_matrix_type full
_refine_ls_number_parameters 290
_refine_ls_number_reflns 4038
_refine_ls_number_restraints 0
_refine_ls_restrained_S_all 1.074
_refine_ls_R_factor_all 0.0748
_refine_ls_R_factor_gt 0.0695
_refine_ls_shift/su_max 0.000
_refine_ls_shift/su_mean 0.000
_refine_ls_structure_factor_coef Fsqd
_refine_ls_weighting_details 'w=1/[\s^2^(Fo^2^)+(0.1343P)^2^] where P=(Fo^2^+2Fc^2^)/3'
_refine_ls_weighting_scheme calc
_refine_ls_wR_factor_gt 0.1835
_refine_ls_wR_factor_ref 0.1938
_reflns_Friedel_coverage 0.678
_reflns_Friedel_fraction_full 0.925
_reflns_Friedel_fraction_max 0.871
_reflns_number_gt 3571
_reflns_number_total 4038
_reflns_threshold_expression 'I > 2\s(I)'
_cod_data_source_file c7cc08124c2.cif
_cod_data_source_block exp_3304
_cod_depositor_comments 'Adding full bibliography for 7120957.cif.'
_cod_database_code 7120957
_shelx_space_group_comment
;
The symmetry employed for this shelxl refinement is uniquely defined
by the following loop, which should always be used as a source of
symmetry information in preference to the above space-group names.
They are only intended as comments.
;
_reflns_odcompleteness_completeness 99.73
_reflns_odcompleteness_iscentric 1
_reflns_odcompleteness_theta 66.97
_olex2_refinement_description
;
1. Fixed Uiso
 At 1.2 times of:
  All C(H) groups, All C(H,H) groups
 At 1.5 times of:
  All C(H,H,H) groups
2.a Ternary CH refined with riding coordinates:
 C007(H007), C00J(H00J), C00N(H00N)
2.b Secondary CH2 refined with riding coordinates:
 C00S(H00A,H00B)
2.c Aromatic/amide H refined with riding coordinates:
 C00C(H00C), C00D(H00D), C00F(H00F), C00H(H00H), C00I(H00I), C00K(H00K),
 C00L(H00L), C00M(H00M), C00O(H00O), C00P(H00P), C00Q(H00Q), C00R(H00R),
 C00U(H00U)
2.d Idealised Me refined as rotating group:
 C00W(H00E,H00G,H00S)
;
_shelx_shelxl_version_number 2014/7
_olex2_date_sample_data_collection 2017-03-21
_olex2_submission_special_instructions 'No special instructions were received'

loop_
_space_group_symop_operation_xyz
'x, y, z'
'-x+1/2, -y, z+1/2'
'-x, y+1/2, -z+1/2'
'x+1/2, -y+1/2, -z'

loop_
_atom_site_label
_atom_site_type_symbol
_atom_site_fract_x
_atom_site_fract_y
_atom_site_fract_z
_atom_site_U_iso_or_equiv
_atom_site_adp_type
_atom_site_occupancy
_atom_site_site_symmetry_order
_atom_site_calc_flag
_atom_site_refinement_flags_posn
Br01 Br 0.34261(9) 1.10606(7) 0.43347(7) 0.0807(4) Uani 1 1 d .
O002 O 0.6216(4) 0.4881(5) 0.8103(4) 0.0628(12) Uani 1 1 d .
O003 O 0.6259(4) 0.3073(4) 0.7721(4) 0.0657(13) Uani 1 1 d .
O004 O 0.3115(4) 0.3366(3) 0.5722(3) 0.0552(10) Uani 1 1 d .
O005 O -0.0836(5) 0.5552(5) 0.8357(5) 0.0770(15) Uani 1 1 d .
C006 C 0.5428(5) 0.3581(5) 0.7244(4) 0.0489(12) Uani 1 1 d .
C007 C 0.2966(4) 0.5562(4) 0.6092(4) 0.0432(11) Uani 1 1 d .
H007 H 0.3224 0.6304 0.6081 0.052 Uiso 1 1 calc R
C008 C 0.1955(4) 0.5551(5) 0.6703(4) 0.0415(10) Uani 1 1 d .
C009 C 0.5405(4) 0.4638(5) 0.7472(4) 0.0465(12) Uani 1 1 d .
C00A C 0.1760(5) 0.5573(6) 0.4611(4) 0.0527(14) Uani 1 1 d .
C00B C 0.3909(5) 0.3821(5) 0.6283(4) 0.0485(12) Uani 1 1 d .
C00C C 0.1408(6) 0.6561(6) 0.4392(5) 0.0584(15) Uani 1 1 d .
H00C H 0.0699 0.6588 0.4182 0.070 Uiso 1 1 calc R
C00D C 0.1679(7) 0.3726(6) 0.4649(5) 0.0646(17) Uani 1 1 d .
H00D H 0.1405 0.3034 0.4609 0.078 Uiso 1 1 calc R
C00E C 0.3864(4) 0.4889(5) 0.6507(4) 0.0423(11) Uani 1 1 d .
C00F C 0.4632(5) 0.5326(5) 0.7124(4) 0.0457(11) Uani 1 1 d .
H00F H 0.4621 0.6048 0.7292 0.055 Uiso 1 1 calc R
C00G C 0.1951(6) 0.7601(6) 0.4429(4) 0.0558(14) Uani 1 1 d .
C00H C 0.1426(5) 0.6500(5) 0.6880(4) 0.0495(12) Uani 1 1 d .
H00H H 0.1695 0.7133 0.6624 0.059 Uiso 1 1 calc R
C00I C 0.0487(5) 0.6535(5) 0.7440(5) 0.0549(13) Uani 1 1 d .
H00I H 0.0136 0.7183 0.7545 0.066 Uiso 1 1 calc R
C00J C 0.2812(5) 0.3990(6) 0.4900(4) 0.0523(13) Uani 1 1 d .
H00J H 0.3283 0.3804 0.4366 0.063 Uiso 1 1 calc R
C00K C 0.4678(5) 0.3121(5) 0.6650(5) 0.0521(13) Uani 1 1 d .
H00K H 0.4685 0.2394 0.6503 0.062 Uiso 1 1 calc R
C00L C 0.1111(6) 0.4610(7) 0.4487(5) 0.0639(17) Uani 1 1 d .
H00L H 0.0387 0.4614 0.4317 0.077 Uiso 1 1 calc R
C00M C 0.1314(6) 0.8526(7) 0.4512(6) 0.0685(18) Uani 1 1 d .
H00M H 0.0574 0.8447 0.4579 0.082 Uiso 1 1 calc R
C00N C 0.2816(5) 0.5211(5) 0.5039(4) 0.0472(12) Uani 1 1 d .
H00N H 0.3405 0.5515 0.4662 0.057 Uiso 1 1 calc R
C00O C 0.1554(6) 0.4630(5) 0.7137(5) 0.0537(13) Uani 1 1 d .
H00O H 0.1921 0.3985 0.7062 0.064 Uiso 1 1 calc R
C00P C 0.3485(6) 0.8790(6) 0.4322(5) 0.0660(17) Uani 1 1 d .
H00P H 0.4224 0.8881 0.4258 0.079 Uiso 1 1 calc R
C00Q C 0.3037(6) 0.7771(6) 0.4345(6) 0.0654(17) Uani 1 1 d .
H00Q H 0.3492 0.7181 0.4301 0.079 Uiso 1 1 calc R
C00R C 0.0619(6) 0.4651(5) 0.7677(5) 0.0571(15) Uani 1 1 d .
H00R H 0.0348 0.4021 0.7937 0.068 Uiso 1 1 calc R
C00S C 0.6887(6) 0.3955(7) 0.8097(5) 0.0650(17) Uani 1 1 d .
H00A H 0.7126 0.3791 0.8738 0.078 Uiso 1 1 calc R
H00B H 0.7515 0.4078 0.7703 0.078 Uiso 1 1 calc R
C00T C 0.0094(5) 0.5612(6) 0.7828(4) 0.0531(13) Uani 1 1 d .
C00U C 0.1738(7) 0.9544(7) 0.4498(6) 0.074(2) Uani 1 1 d .
H00U H 0.1296 1.0142 0.4558 0.089 Uiso 1 1 calc R
C00V C 0.2820(7) 0.9652(6) 0.4395(5) 0.0606(15) Uani 1 1 d .
C00W C -0.1442(8) 0.6489(9) 0.8462(8) 0.089(3) Uani 1 1 d .
H00E H -0.1796 0.6654 0.7873 0.133 Uiso 1 1 calc GR
H00G H -0.0976 0.7071 0.8635 0.133 Uiso 1 1 calc GR
H00S H -0.1972 0.6387 0.8951 0.133 Uiso 1 1 calc GR

loop_
_atom_site_aniso_label
_atom_site_aniso_U_11
_atom_site_aniso_U_22
_atom_site_aniso_U_33
_atom_site_aniso_U_23
_atom_site_aniso_U_13
_atom_site_aniso_U_12
Br01 0.1007(7) 0.0559(5) 0.0856(6) -0.0010(4) -0.0044(4) 0.0008(4)
O002 0.055(2) 0.067(3) 0.067(3) -0.010(2) -0.018(2) 0.010(2)
O003 0.059(3) 0.060(3) 0.078(3) 0.004(2) -0.014(2) 0.016(2)
O004 0.061(2) 0.0390(19) 0.065(2) -0.0022(18) -0.015(2) -0.0017(16)
O005 0.071(3) 0.071(3) 0.090(4) 0.006(3) 0.030(3) 0.008(3)
C006 0.043(3) 0.052(3) 0.051(3) 0.003(2) -0.002(2) 0.011(2)
C007 0.045(3) 0.033(2) 0.052(3) -0.002(2) -0.002(2) -0.001(2)
C008 0.040(2) 0.041(3) 0.044(2) -0.002(2) -0.0063(19) 0.001(2)
C009 0.040(2) 0.054(3) 0.045(3) 0.001(2) -0.001(2) 0.002(2)
C00A 0.057(3) 0.058(3) 0.043(3) 0.004(2) -0.007(2) -0.001(3)
C00B 0.048(3) 0.046(3) 0.052(3) -0.004(2) -0.004(2) 0.003(2)
C00C 0.059(4) 0.065(4) 0.051(3) 0.006(3) -0.013(3) 0.006(3)
C00D 0.082(5) 0.055(4) 0.057(3) 0.000(3) -0.018(3) -0.013(3)
C00E 0.038(2) 0.042(3) 0.046(2) -0.002(2) 0.0008(19) 0.000(2)
C00F 0.046(3) 0.040(3) 0.051(3) -0.006(2) -0.001(2) 0.002(2)
C00G 0.064(3) 0.059(4) 0.044(3) 0.006(2) -0.007(2) 0.013(3)
C00H 0.050(3) 0.040(3) 0.059(3) 0.002(2) -0.002(2) 0.003(2)
C00I 0.054(3) 0.043(3) 0.067(4) -0.003(3) 0.005(3) 0.008(3)
C00J 0.062(3) 0.047(3) 0.048(3) -0.008(2) -0.001(2) 0.005(3)
C00K 0.058(3) 0.040(3) 0.058(3) -0.005(2) -0.001(3) 0.010(3)
C00L 0.066(4) 0.070(4) 0.056(3) 0.002(3) -0.020(3) -0.011(3)
C00M 0.057(4) 0.073(5) 0.075(4) 0.006(4) -0.014(3) 0.010(3)
C00N 0.048(3) 0.048(3) 0.046(3) 0.001(2) 0.000(2) -0.001(2)
C00O 0.055(3) 0.042(3) 0.063(3) 0.000(2) 0.005(3) 0.004(3)
C00P 0.071(4) 0.061(4) 0.067(4) -0.002(3) 0.014(3) 0.007(3)
C00Q 0.070(4) 0.052(3) 0.074(4) 0.005(3) 0.019(4) 0.018(3)
C00R 0.069(4) 0.040(3) 0.062(3) 0.000(3) 0.011(3) -0.003(3)
C00S 0.059(4) 0.079(4) 0.057(3) -0.002(3) -0.011(3) 0.020(4)
C00T 0.053(3) 0.053(3) 0.053(3) 0.001(3) 0.006(2) 0.006(3)
C00U 0.077(5) 0.063(4) 0.082(5) -0.001(3) -0.023(4) 0.025(4)
C00V 0.081(4) 0.052(3) 0.048(3) 0.004(3) -0.006(3) 0.006(3)
C00W 0.083(6) 0.086(6) 0.097(6) 0.001(5) 0.036(5) 0.022(5)

loop_
_atom_type_symbol
_atom_type_description
_atom_type_scat_dispersion_real
_atom_type_scat_dispersion_imag
_atom_type_scat_source
C C 0.0181 0.0091 'International Tables Vol C Tables 4.2.6.8 and 6.1.1.4'
H H 0.0000 0.0000 'International Tables Vol C Tables 4.2.6.8 and 6.1.1.4'
Br Br -0.6763 1.2805 'International Tables Vol C Tables 4.2.6.8 and 6.1.1.4'
O O 0.0492 0.0322 'International Tables Vol C Tables 4.2.6.8 and 6.1.1.4'

loop_
_geom_angle_atom_site_label_1
_geom_angle_atom_site_label_2
_geom_angle_atom_site_label_3
_geom_angle
C009 O002 C00S 104.2(5)
C006 O003 C00S 103.4(5)
C00B O004 C00J 114.9(5)
C00T O005 C00W 117.6(6)
C009 C006 O003 110.2(6)
C009 C006 C00K 122.3(5)
C00K C006 O003 127.5(6)
C008 C007 H007 106.8
C008 C007 C00N 115.8(5)
C00E C007 H007 106.8
C00E C007 C008 112.7(5)
C00E C007 C00N 107.4(5)
C00N C007 H007 106.8
C00H C008 C007 119.3(5)
C00H C008 C00O 117.3(5)
C00O C008 C007 123.4(5)
O002 C009 C00F 127.0(6)
C006 C009 O002 110.6(5)
C006 C009 C00F 122.4(5)
C00C C00A C00L 123.2(6)
C00C C00A C00N 130.4(6)
C00L C00A C00N 106.4(6)
O004 C00B C00K 116.3(5)
C00E C00B O004 120.0(5)
C00E C00B C00K 123.5(6)
C00A C00C H00C 114.5
C00A C00C C00G 130.9(6)
C00G C00C H00C 114.5
C00J C00D H00D 124.5
C00L C00D H00D 124.5
C00L C00D C00J 111.1(6)
C00B C00E C007 118.7(5)
C00B C00E C00F 119.5(5)
C00F C00E C007 121.7(5)
C009 C00F C00E 116.9(5)
C009 C00F H00F 121.5
C00E C00F H00F 121.5
C00M C00G C00C 118.1(7)
C00Q C00G C00C 126.0(6)
C00Q C00G C00M 115.7(7)
C008 C00H H00H 119.2
C008 C00H C00I 121.6(6)
C00I C00H H00H 119.2
C00H C00I H00I 120.2
C00T C00I C00H 119.6(6)
C00T C00I H00I 120.2
O004 C00J C00D 108.5(6)
O004 C00J H00J 109.3
O004 C00J C00N 115.6(5)
C00D C00J H00J 109.3
C00D C00J C00N 104.6(5)
C00N C00J H00J 109.3
C006 C00K C00B 115.3(6)
C006 C00K H00K 122.3
C00B C00K H00K 122.3
C00A C00L H00L 124.2
C00D C00L C00A 111.7(6)
C00D C00L H00L 124.2
C00G C00M H00M 118.6
C00U C00M C00G 122.8(7)
C00U C00M H00M 118.6
C007 C00N H00N 108.5
C00A C00N C007 113.6(5)
C00A C00N C00J 104.0(5)
C00A C00N H00N 108.5
C00J C00N C007 113.6(5)
C00J C00N H00N 108.5
C008 C00O H00O 119.2
C00R C00O C008 121.6(6)
C00R C00O H00O 119.2
C00Q C00P H00P 120.7
C00V C00P H00P 120.7
C00V C00P C00Q 118.6(7)
C00G C00Q C00P 122.6(7)
C00G C00Q H00Q 118.7
C00P C00Q H00Q 118.7
C00O C00R H00R 120.1
C00T C00R C00O 119.7(6)
C00T C00R H00R 120.1
O002 C00S O003 107.6(5)
O002 C00S H00A 110.2
O002 C00S H00B 110.2
O003 C00S H00A 110.2
O003 C00S H00B 110.2
H00A C00S H00B 108.5
O005 C00T C00R 115.6(6)
C00I C00T O005 124.2(6)
C00I C00T C00R 120.1(6)
C00M C00U H00U 120.9
C00V C00U C00M 118.2(7)
C00V C00U H00U 120.9
C00P C00V Br01 118.9(6)
C00U C00V Br01 119.1(6)
C00U C00V C00P 122.0(7)
O005 C00W H00E 109.5
O005 C00W H00G 109.5
O005 C00W H00S 109.5
H00E C00W H00G 109.5
H00E C00W H00S 109.5
H00G C00W H00S 109.5

loop_
_geom_bond_atom_site_label_1
_geom_bond_atom_site_label_2
_geom_bond_distance
Br01 C00V 1.913(8)
O002 C009 1.376(7)
O002 C00S 1.425(9)
O003 C006 1.385(7)
O003 C00S 1.448(11)
O004 C00B 1.385(7)
O004 C00J 1.443(8)
O005 C00T 1.377(8)
O005 C00W 1.398(11)
C006 C009 1.358(10)
C006 C00K 1.377(9)
C007 H007 0.9800
C007 C008 1.521(8)
C007 C00E 1.512(8)
C007 C00N 1.556(8)
C008 C00H 1.377(9)
C008 C00O 1.393(9)
C009 C00F 1.378(8)
C00A C00C 1.343(10)
C00A C00L 1.457(10)
C00A C00N 1.513(8)
C00B C00E 1.371(8)
C00B C00K 1.394(9)
C00C H00C 0.9300
C00C C00G 1.463(11)
C00D H00D 0.9300
C00D C00J 1.488(10)
C00D C00L 1.329(11)
C00E C00F 1.402(8)
C00F H00F 0.9300
C00G C00M 1.404(10)
C00G C00Q 1.371(11)
C00H H00H 0.9300
C00H C00I 1.409(9)
C00I H00I 0.9300
C00I C00T 1.364(10)
C00J H00J 0.9800
C00J C00N 1.536(9)
C00K H00K 0.9300
C00L H00L 0.9300
C00M H00M 0.9300
C00M C00U 1.374(13)
C00N H00N 0.9800
C00O H00O 0.9300
C00O C00R 1.389(10)
C00P H00P 0.9300
C00P C00Q 1.387(11)
C00P C00V 1.360(10)
C00Q H00Q 0.9300
C00R H00R 0.9300
C00R C00T 1.381(10)
C00S H00A 0.9700
C00S H00B 0.9700
C00U H00U 0.9300
C00U C00V 1.359(13)
C00W H00E 0.9600
C00W H00G 0.9600
C00W H00S 0.9600

loop_
_geom_torsion_atom_site_label_1
_geom_torsion_atom_site_label_2
_geom_torsion_atom_site_label_3
_geom_torsion_atom_site_label_4
_geom_torsion
O002 C009 C00F C00E -178.1(6)
O003 C006 C009 O002 0.2(7)
O003 C006 C009 C00F -177.6(5)
O003 C006 C00K C00B 178.4(6)
O004 C00B C00E C007 -2.9(8)
O004 C00B C00E C00F 175.9(5)
O004 C00B C00K C006 -176.8(6)
O004 C00J C00N C007 -9.4(8)
O004 C00J C00N C00A -133.4(5)
C006 O003 C00S O002 19.4(7)
C006 C009 C00F C00E -0.7(9)
C007 C008 C00H C00I 180.0(5)
C007 C008 C00O C00R -179.0(6)
C007 C00E C00F C009 179.0(5)
C008 C007 C00E C00B 87.8(6)
C008 C007 C00E C00F -90.9(6)
C008 C007 C00N C00A 36.6(7)
C008 C007 C00N C00J -82.1(6)
C008 C00H C00I C00T 0.8(10)
C008 C00O C00R C00T -2.9(11)
C009 O002 C00S O003 -19.4(7)
C009 C006 C00K C00B 1.3(9)
C00A C00C C00G C00M -156.2(7)
C00A C00C C00G C00Q 27.1(12)
C00B O004 C00J C00D -153.0(5)
C00B O004 C00J C00N -35.9(7)
C00B C00E C00F C009 0.2(8)
C00C C00A C00L C00D 172.7(7)
C00C C00A C00N C007 68.2(8)
C00C C00A C00N C00J -167.8(7)
C00C C00G C00M C00U -176.2(7)
C00C C00G C00Q C00P 175.5(7)
C00D C00J C00N C007 109.8(6)
C00D C00J C00N C00A -14.2(6)
C00E C007 C008 C00H 135.1(5)
C00E C007 C008 C00O -41.8(7)
C00E C007 C00N C00A 163.6(5)
C00E C007 C00N C00J 45.0(6)
C00E C00B C00K C006 -1.8(9)
C00G C00M C00U C00V 0.3(12)
C00H C008 C00O C00R 4.0(9)
C00H C00I C00T O005 -177.6(6)
C00H C00I C00T C00R 0.4(11)
C00J O004 C00B C00E 44.4(8)
C00J O004 C00B C00K -140.4(6)
C00J C00D C00L C00A -0.4(9)
C00K C006 C009 O002 177.7(6)
C00K C006 C009 C00F -0.1(10)
C00K C00B C00E C007 -177.7(6)
C00K C00B C00E C00F 1.1(9)
C00L C00A C00C C00G -177.1(7)
C00L C00A C00N C007 -109.8(6)
C00L C00A C00N C00J 14.2(6)
C00L C00D C00J O004 133.4(6)
C00L C00D C00J C00N 9.5(8)
C00M C00G C00Q C00P -1.3(11)
C00M C00U C00V Br01 178.1(6)
C00M C00U C00V C00P -1.1(12)
C00N C007 C008 C00H -100.5(6)
C00N C007 C008 C00O 82.6(7)
C00N C007 C00E C00B -41.0(7)
C00N C007 C00E C00F 140.2(5)
C00N C00A C00C C00G 5.2(12)
C00N C00A C00L C00D -9.1(8)
C00O C008 C00H C00I -3.0(9)
C00O C00R C00T O005 178.8(6)
C00O C00R C00T C00I 0.6(11)
C00Q C00G C00M C00U 0.9(11)
C00Q C00P C00V Br01 -178.6(6)
C00Q C00P C00V C00U 0.7(12)
C00S O002 C009 C006 12.0(7)
C00S O002 C009 C00F -170.3(6)
C00S O003 C006 C009 -12.1(7)
C00S O003 C006 C00K 170.6(7)
C00V C00P C00Q C00G 0.6(12)
C00W O005 C00T C00I 3.2(12)
C00W O005 C00T C00R -174.9(8)
